data_7058748
loop_
_publ_author_name
'Belyaev, Andrey'
'Kolesnikov, Ilya'
'Melnikov, Alexei S.'
'Gurzhiy, Vladislav V.'
'Tunik, Sergey P.'
'Koshevoy, Igor O.'

_publ_section_title
;
 Solution versus solid-state dual emission of the Au(i)-alkynyl
 diphosphine complexes via modification of polyaromatic spacers
;
_journal_issue 35
_journal_name_full 'New Journal of Chemistry'
_journal_page_first 13741
_journal_paper_doi 10.1039/C9NJ03426A
_journal_volume 43
_journal_year 2019
_chemical_formula_moiety 'C108 H76 Au4 P4, 4.52(C0.42 H0.84 Cl0.84)'
_chemical_formula_sum 'C109.91 H79.82 Au4 Cl3.82 P4'
_chemical_formula_weight 2447.64
_space_group_crystal_system monoclinic
_space_group_IT_number 14
_space_group_name_Hall '-P 2ybc'
_space_group_name_H-M_alt 'P 1 21/c 1'
_symmetry_space_group_name_Hall '-P 2ybc'
_symmetry_space_group_name_H-M 'P 1 21/c 1'
_atom_sites_solution_hydrogens geom
_audit_creation_date 2014-03-21
_audit_creation_method
;
Olex2 1.2
(compiled 2014.03.12 svn.r2899 for OlexSys, GUI svn.r4796)
;
_audit_update_record
;
2015-03-17 deposited with the CCDC.    2019-08-08 downloaded from the CCDC.
;
_cell_angle_alpha 90
_cell_angle_beta 101.121(2)
_cell_angle_gamma 90
_cell_formula_units_Z 2
_cell_length_a 14.6199(3)
_cell_length_b 16.5507(2)
_cell_length_c 20.7234(6)
_cell_measurement_reflns_used 9420
_cell_measurement_temperature 100(2)
_cell_measurement_theta_max 28.8090
_cell_measurement_theta_min 3.0650
_cell_volume 4920.27(19)
_computing_cell_refinement
;
CrysAlisPro, Agilent Technologies,
Version 1.171.36.32 (release 02-08-2013 CrysAlis171 .NET)
(compiled Aug  2 2013,16:46:58)
;
_computing_data_collection
;
CrysAlisPro, Agilent Technologies,
Version 1.171.36.32 (release 02-08-2013 CrysAlis171 .NET)
(compiled Aug  2 2013,16:46:58)
;
_computing_data_reduction
;
CrysAlisPro, Agilent Technologies,
Version 1.171.36.32 (release 02-08-2013 CrysAlis171 .NET)
(compiled Aug  2 2013,16:46:58)
;
_computing_molecular_graphics 'Olex2 (Dolomanov et al., 2009)'
_computing_publication_material 'Olex2 (Dolomanov et al., 2009)'
_computing_structure_refinement 'ShelXL (Sheldrick, 2008)'
_diffrn_ambient_temperature 100(2)
_diffrn_detector_area_resol_mean 16.2096
_diffrn_measured_fraction_theta_full 0.998
_diffrn_measured_fraction_theta_max 0.998
_diffrn_measurement_device_type 'Xcalibur, Eos'
_diffrn_measurement_method '\w scans'
_diffrn_orient_matrix_UB_11 0.0047374000
_diffrn_orient_matrix_UB_12 0.0353727000
_diffrn_orient_matrix_UB_13 -0.0184075000
_diffrn_orient_matrix_UB_21 0.0112591000
_diffrn_orient_matrix_UB_22 -0.0241076000
_diffrn_orient_matrix_UB_23 -0.0256732000
_diffrn_orient_matrix_UB_31 -0.0479188000
_diffrn_orient_matrix_UB_32 -0.0021593000
_diffrn_orient_matrix_UB_33 -0.0147548000
_diffrn_radiation_monochromator graphite
_diffrn_radiation_type MoK\a
_diffrn_radiation_wavelength 0.71073
_diffrn_reflns_av_R_equivalents 0.0307
_diffrn_reflns_av_unetI/netI 0.0469
_diffrn_reflns_Laue_measured_fraction_full 0.998
_diffrn_reflns_Laue_measured_fraction_max 0.965
_diffrn_reflns_limit_h_max 18
_diffrn_reflns_limit_h_min -16
_diffrn_reflns_limit_k_max 20
_diffrn_reflns_limit_k_min -21
_diffrn_reflns_limit_l_max 12
_diffrn_reflns_limit_l_min -26
_diffrn_reflns_number 26402
_diffrn_reflns_point_group_measured_fraction_full 0.998
_diffrn_reflns_point_group_measured_fraction_max 0.998
_diffrn_reflns_theta_full 25.242
_diffrn_reflns_theta_max 27.499
_diffrn_reflns_theta_min 2.657
_diffrn_source 'Enhance (Mo) X-ray Source'
_exptl_absorpt_coefficient_mu 6.160
_exptl_absorpt_correction_T_max 1.00000
_exptl_absorpt_correction_T_min 0.87910
_exptl_absorpt_correction_type multi-scan
_exptl_absorpt_process_details
;
CrysAlisPro, Agilent Technologies,
Version 1.171.36.32 (release 02-08-2013 CrysAlis171 .NET)
(compiled Aug  2 2013,16:46:58)
Empirical absorption correction using spherical harmonics,
 implemented in SCALE3 ABSPACK scaling algorithm.
;
_exptl_crystal_colour yellow
_exptl_crystal_density_diffrn 1.652
_exptl_crystal_description prism
_exptl_crystal_F_000 2360
_exptl_crystal_size_max 0.32
_exptl_crystal_size_mid 0.27
_exptl_crystal_size_min 0.19
_refine_diff_density_max 2.424
_refine_diff_density_min -1.881
_refine_diff_density_rms 0.160
_refine_ls_extinction_method none
_refine_ls_goodness_of_fit_ref 1.058
_refine_ls_hydrogen_treatment constr
_refine_ls_matrix_type full
_refine_ls_number_parameters 570
_refine_ls_number_reflns 10893
_refine_ls_number_restraints 6
_refine_ls_restrained_S_all 1.062
_refine_ls_R_factor_all 0.0555
_refine_ls_R_factor_gt 0.0387
_refine_ls_shift/su_max 0.000
_refine_ls_shift/su_mean 0.000
_refine_ls_structure_factor_coef Fsqd
_refine_ls_weighting_details 'w=1/[\s^2^(Fo^2^)+(0.0429P)^2^+15.0275P] where P=(Fo^2^+2Fc^2^)/3'
_refine_ls_weighting_scheme calc
_refine_ls_wR_factor_gt 0.0911
_refine_ls_wR_factor_ref 0.0994
_reflns_Friedel_coverage 0.000
_reflns_number_gt 8762
_reflns_number_total 10893
_reflns_threshold_expression 'I > 2\s(I)'
_cod_data_source_file c9nj03426a2.cif
_cod_data_source_block Complex_1
_cod_depositor_comments 'Adding full bibliography for 7058741--7058748.cif.'
_cod_database_code 7058748
_shelxl_version_number 2013-4
_shelx_space_group_comment
;
The symmetry employed for this shelxl refinement is uniquely defined
by the following loop, which should always be used as a source of
symmetry information in preference to the above space-group names.
They are only intended as comments.
;
_reflns_odcompleteness_completeness 99.87
_reflns_odcompleteness_iscentric 1
_reflns_odcompleteness_theta 26.32
_olex2_refinement_description
;
1. Fixed Uiso
 At 1.2 times of:
  All C(H) groups, All C(H,H) groups, All C(H,H,H,H) groups
2. Restrained distances
 Cl3-C56 = Cl4A-C56 = Cl4B-C56
 1.75 with sigma of 0.02
 Cl4A-C56
 1.8 with sigma of 0.02
 Cl4B-C56
 1.8 with sigma of 0.02
 Cl3-C56
 1.8 with sigma of 0.02
3. Uiso/Uaniso restraints and constraints
Uanis(Cl3) = Uanis(C56) = Uanis(Cl4A) = Uanis(Cl4B)
4. Others
 Sof(Cl1)=Sof(Cl2)=Sof(C55)=Sof(H55A)=Sof(H55B)=FVAR(1)
 Sof(Cl4A)=Sof(Cl4B)=Sof(H56A)=Sof(H56B)=Sof(H56C)=Sof(H56D)=0.5*FVAR(3)
 Sof(Cl3)=Sof(C56)=FVAR(2)
5.a Secondary CH2 refined with riding coordinates:
 C56(H56A,H56B), C56(H56C,H56D), C55(H55A,H55B)
5.b Aromatic/amide H refined with riding coordinates:
 C3(H3), C4(H4), C5(H5), C6(H6), C10(H10), C11(H11), C12(H12), C13(H13),
 C16(H16), C17(H17), C18(H18), C19(H19), C20(H20), C22(H22), C23(H23), C24(H24),
  C25(H25), C26(H26), C28(H28), C29(H29), C30(H30), C31(H31), C32(H32),
 C34(H34), C35(H35), C36(H36), C37(H37), C38(H38), C44(H44), C45(H45), C46(H46),
  C47(H47), C48(H48), C50(H50), C51(H51), C52(H52), C53(H53), C54(H54)
;

loop_
_space_group_symop_operation_xyz
'x, y, z'
'-x, y+1/2, -z+1/2'
'-x, -y, -z'
'x, -y-1/2, z-1/2'

loop_
_atom_site_label
_atom_site_type_symbol
_atom_site_fract_x
_atom_site_fract_y
_atom_site_fract_z
_atom_site_U_iso_or_equiv
_atom_site_adp_type
_atom_site_occupancy
_atom_site_site_symmetry_order
_atom_site_calc_flag
_atom_site_refinement_flags_posn
_atom_site_refinement_flags_occupancy
_atom_site_disorder_assembly
_atom_site_disorder_group
Au1 Au 0.72846(2) 0.30075(2) 0.50670(2) 0.02482(7) Uani 1 1 d . . . .
Au2 Au 0.73605(2) 0.31973(2) 0.65605(2) 0.02460(7) Uani 1 1 d . . . .
P1 P 0.73462(10) 0.42126(8) 0.45457(8) 0.0206(3) Uani 1 1 d . . . .
P2 P 0.58230(10) 0.32762(8) 0.66104(8) 0.0197(3) Uani 1 1 d . . . .
C1 C 0.6249(4) 0.4788(3) 0.4382(3) 0.0182(11) Uani 1 1 d . . . .
C2 C 0.5546(4) 0.4564(3) 0.3836(3) 0.0198(12) Uani 1 1 d . . . .
C3 C 0.5532(4) 0.3797(3) 0.3527(3) 0.0217(12) Uani 1 1 d . . . .
H3 H 0.6005 0.3428 0.3679 0.026 Uiso 1 1 calc R . . .
C4 C 0.4839(4) 0.3587(3) 0.3010(3) 0.0222(12) Uani 1 1 d . . . .
H4 H 0.4848 0.3084 0.2810 0.027 Uiso 1 1 calc R . . .
C5 C 0.4112(4) 0.4135(3) 0.2780(3) 0.0246(13) Uani 1 1 d . . . .
H5 H 0.3631 0.3985 0.2439 0.029 Uiso 1 1 calc R . . .
C6 C 0.4106(4) 0.4885(3) 0.3054(3) 0.0226(12) Uani 1 1 d . . . .
H6 H 0.3623 0.5240 0.2893 0.027 Uiso 1 1 calc R . . .
C7 C 0.4825(4) 0.5134(3) 0.3583(3) 0.0178(11) Uani 1 1 d . . . .
C8 C 0.4841(4) 0.5911(3) 0.3865(3) 0.0194(12) Uani 1 1 d . . . .
C9 C 0.5380(4) 0.6043(3) 0.4493(3) 0.0196(11) Uani 1 1 d . . . .
C10 C 0.5253(4) 0.6734(3) 0.4883(3) 0.0209(12) Uani 1 1 d . . . .
H10 H 0.4791 0.7107 0.4720 0.025 Uiso 1 1 calc R . . .
C11 C 0.5792(4) 0.6856(3) 0.5487(3) 0.0243(13) Uani 1 1 d . . . .
H11 H 0.5700 0.7312 0.5729 0.029 Uiso 1 1 calc R . . .
C12 C 0.6493(4) 0.6294(3) 0.5750(3) 0.0249(13) Uani 1 1 d . . . .
H12 H 0.6866 0.6389 0.6160 0.030 Uiso 1 1 calc R . . .
C13 C 0.6631(4) 0.5612(3) 0.5410(3) 0.0217(12) Uani 1 1 d . . . .
H13 H 0.7074 0.5236 0.5600 0.026 Uiso 1 1 calc R . . .
C14 C 0.6102(4) 0.5471(3) 0.4764(3) 0.0194(11) Uani 1 1 d . . . .
C15 C 0.7637(4) 0.4037(3) 0.3733(3) 0.0217(12) Uani 1 1 d . . . .
C16 C 0.8135(4) 0.3341(4) 0.3644(3) 0.0285(14) Uani 1 1 d . . . .
H16 H 0.8287 0.2970 0.3984 0.034 Uiso 1 1 calc R . . .
C17 C 0.8405(5) 0.3200(4) 0.3047(4) 0.0355(16) Uani 1 1 d . . . .
H17 H 0.8737 0.2735 0.2992 0.043 Uiso 1 1 calc R . . .
C18 C 0.8186(4) 0.3744(4) 0.2533(3) 0.0362(16) Uani 1 1 d . . . .
H18 H 0.8363 0.3643 0.2133 0.043 Uiso 1 1 calc R . . .
C19 C 0.7700(5) 0.4444(4) 0.2622(3) 0.0380(16) Uani 1 1 d . . . .
H19 H 0.7564 0.4820 0.2283 0.046 Uiso 1 1 calc R . . .
C20 C 0.7417(4) 0.4586(4) 0.3211(3) 0.0318(14) Uani 1 1 d . . . .
H20 H 0.7078 0.5049 0.3261 0.038 Uiso 1 1 calc R . . .
C21 C 0.8241(4) 0.4929(3) 0.4914(3) 0.0242(12) Uani 1 1 d . . . .
C22 C 0.8311(4) 0.5681(4) 0.4625(4) 0.0355(16) Uani 1 1 d . . . .
H22 H 0.7913 0.5810 0.4232 0.043 Uiso 1 1 calc R . . .
C23 C 0.8969(5) 0.6239(5) 0.4916(4) 0.049(2) Uani 1 1 d . . . .
H23 H 0.9008 0.6741 0.4722 0.059 Uiso 1 1 calc R . . .
C24 C 0.9564(5) 0.6045(5) 0.5495(4) 0.050(2) Uani 1 1 d . . . .
H24 H 0.9999 0.6421 0.5697 0.060 Uiso 1 1 calc R . . .
C25 C 0.9516(5) 0.5303(5) 0.5773(4) 0.0458(19) Uani 1 1 d . . . .
H25 H 0.9930 0.5174 0.6159 0.055 Uiso 1 1 calc R . . .
C26 C 0.8854(4) 0.4731(4) 0.5488(3) 0.0350(15) Uani 1 1 d . . . .
H26 H 0.8828 0.4227 0.5681 0.042 Uiso 1 1 calc R . . .
C27 C 0.5669(4) 0.3443(3) 0.7457(3) 0.0222(12) Uani 1 1 d . . . .
C28 C 0.6419(4) 0.3308(3) 0.7976(3) 0.0282(14) Uani 1 1 d . . . .
H28 H 0.6995 0.3155 0.7889 0.034 Uiso 1 1 calc R . . .
C29 C 0.6309(5) 0.3400(4) 0.8618(3) 0.0349(16) Uani 1 1 d . . . .
H29 H 0.6813 0.3318 0.8961 0.042 Uiso 1 1 calc R . . .
C30 C 0.5430(5) 0.3618(3) 0.8752(3) 0.0345(16) Uani 1 1 d . . . .
H30 H 0.5352 0.3678 0.9184 0.041 Uiso 1 1 calc R . . .
C31 C 0.4701(4) 0.3739(3) 0.8248(3) 0.0278(14) Uani 1 1 d . . . .
H31 H 0.4122 0.3876 0.8337 0.033 Uiso 1 1 calc R . . .
C32 C 0.4808(4) 0.3662(3) 0.7604(3) 0.0259(13) Uani 1 1 d . . . .
H32 H 0.4303 0.3756 0.7265 0.031 Uiso 1 1 calc R . . .
C33 C 0.5159(4) 0.2349(3) 0.6418(3) 0.0241(13) Uani 1 1 d . . . .
C34 C 0.4176(4) 0.2333(3) 0.6301(3) 0.0248(13) Uani 1 1 d . . . .
H34 H 0.3842 0.2812 0.6292 0.030 Uiso 1 1 calc R . . .
C35 C 0.3710(5) 0.1602(4) 0.6200(3) 0.0331(15) Uani 1 1 d . . . .
H35 H 0.3062 0.1591 0.6115 0.040 Uiso 1 1 calc R . . .
C36 C 0.4204(5) 0.0890(4) 0.6224(4) 0.0397(17) Uani 1 1 d . . . .
H36 H 0.3888 0.0400 0.6161 0.048 Uiso 1 1 calc R . . .
C37 C 0.5167(5) 0.0900(3) 0.6340(4) 0.0389(17) Uani 1 1 d . . . .
H37 H 0.5495 0.0417 0.6351 0.047 Uiso 1 1 calc R . . .
C38 C 0.5646(5) 0.1623(3) 0.6440(3) 0.0310(14) Uani 1 1 d . . . .
H38 H 0.6294 0.1625 0.6523 0.037 Uiso 1 1 calc R . . .
C39 C 0.8781(4) 0.3131(4) 0.6688(3) 0.0294(14) Uani 1 1 d . . . .
C40 C 0.9564(5) 0.3049(4) 0.6848(4) 0.0364(16) Uani 1 1 d . . . .
C41 C 0.7237(5) 0.1855(4) 0.5361(3) 0.0367(16) Uani 1 1 d . . . .
C42 C 0.7273(5) 0.1155(4) 0.5485(3) 0.0381(17) Uani 1 1 d . . . .
C43 C 0.7326(6) 0.0294(4) 0.5620(4) 0.045(2) Uani 1 1 d . . . .
C44 C 0.8119(7) -0.0038(5) 0.6003(4) 0.059(2) Uani 1 1 d . . . .
H44 H 0.8617 0.0291 0.6186 0.071 Uiso 1 1 calc R . . .
C45 C 0.8164(8) -0.0885(5) 0.6111(5) 0.073(3) Uani 1 1 d . . . .
H45 H 0.8687 -0.1112 0.6376 0.088 Uiso 1 1 calc R . . .
C46 C 0.7431(8) -0.1370(5) 0.5823(5) 0.067(3) Uani 1 1 d . . . .
H46 H 0.7472 -0.1926 0.5889 0.081 Uiso 1 1 calc R . . .
C47 C 0.6650(7) -0.1051(5) 0.5445(4) 0.058(2) Uani 1 1 d . . . .
H47 H 0.6158 -0.1384 0.5257 0.070 Uiso 1 1 calc R . . .
C48 C 0.6595(7) -0.0227(4) 0.5342(4) 0.052(2) Uani 1 1 d . . . .
H48 H 0.6061 -0.0010 0.5082 0.062 Uiso 1 1 calc R . . .
C49 C 1.0563(4) 0.2892(4) 0.7074(3) 0.0313(14) Uani 1 1 d . . . .
C50 C 1.1226(5) 0.3445(5) 0.7000(4) 0.055(2) Uani 1 1 d . . . .
H50 H 1.1056 0.3939 0.6800 0.066 Uiso 1 1 calc R . . .
C51 C 1.2173(5) 0.3258(5) 0.7230(5) 0.057(2) Uani 1 1 d . . . .
H51 H 1.2622 0.3637 0.7175 0.068 Uiso 1 1 calc R . . .
C52 C 1.2444(5) 0.2576(4) 0.7516(4) 0.047(2) Uani 1 1 d . . . .
H52 H 1.3076 0.2474 0.7662 0.056 Uiso 1 1 calc R . . .
C53 C 1.1788(6) 0.2002(5) 0.7601(6) 0.080(4) Uani 1 1 d . . . .
H53 H 1.1974 0.1510 0.7801 0.096 Uiso 1 1 calc R . . .
C54 C 1.0850(6) 0.2171(5) 0.7386(6) 0.076(3) Uani 1 1 d . . . .
H54 H 1.0406 0.1794 0.7452 0.091 Uiso 1 1 calc R . . .
Cl3 Cl 0.9164(3) 0.2387(3) 0.5725(3) 0.0536(15) Uani 0.422(6) 1 d D P A .
Cl4A Cl 1.0626(6) 0.1493(5) 0.5739(5) 0.0536(15) Uani 0.211(3) 1 d D P A 1
Cl4B Cl 0.9622(6) 0.1757(5) 0.4412(5) 0.0536(15) Uani 0.211(3) 1 d D P A 2
C56 C 0.9612(10) 0.1717(9) 0.5227(6) 0.0536(15) Uani 0.422(6) 1 d D P . .
H56A H 0.9218 0.1245 0.5122 0.064 Uiso 0.211(3) 1 calc R P A 1
H56B H 0.9712 0.1970 0.4824 0.064 Uiso 0.211(3) 1 calc R P A 1
H56C H 1.0261 0.1654 0.5436 0.064 Uiso 0.211(3) 1 calc R P A 2
H56D H 0.9315 0.1205 0.5287 0.064 Uiso 0.211(3) 1 calc R P A 2
Cl1 Cl 0.8090(3) 0.4990(3) 0.8311(3) 0.0772(17) Uani 0.533(6) 1 d . P . .
Cl2 Cl 0.9777(3) 0.5006(3) 0.7767(3) 0.0744(16) Uani 0.533(6) 1 d . P . .
C55 C 0.8883(12) 0.4460(10) 0.8037(9) 0.070(5) Uani 0.533(6) 1 d . P . .
H55A H 0.8570 0.4130 0.7674 0.083 Uiso 0.533(6) 1 calc R P . .
H55B H 0.9171 0.4096 0.8384 0.083 Uiso 0.533(6) 1 calc R P . .

loop_
_atom_site_aniso_label
_atom_site_aniso_U_11
_atom_site_aniso_U_22
_atom_site_aniso_U_33
_atom_site_aniso_U_23
_atom_site_aniso_U_13
_atom_site_aniso_U_12
Au1 0.03095(13) 0.01587(11) 0.02723(13) 0.00080(9) 0.00459(10) 0.00246(9)
Au2 0.01538(11) 0.02719(12) 0.02985(14) 0.00559(9) 0.00093(9) 0.00196(9)
P1 0.0198(7) 0.0169(7) 0.0246(8) 0.0005(6) 0.0028(6) 0.0022(6)
P2 0.0180(7) 0.0144(6) 0.0258(8) 0.0017(6) 0.0022(6) 0.0012(5)
C1 0.017(3) 0.013(2) 0.025(3) 0.001(2) 0.005(2) -0.002(2)
C2 0.019(3) 0.016(2) 0.025(3) 0.001(2) 0.004(2) -0.003(2)
C3 0.025(3) 0.012(2) 0.029(3) 0.000(2) 0.006(2) 0.000(2)
C4 0.024(3) 0.017(3) 0.028(3) -0.006(2) 0.010(2) -0.005(2)
C5 0.025(3) 0.021(3) 0.026(3) 0.000(2) 0.002(3) -0.008(2)
C6 0.020(3) 0.018(3) 0.028(3) 0.004(2) 0.002(2) -0.004(2)
C7 0.019(3) 0.015(2) 0.020(3) 0.002(2) 0.006(2) -0.004(2)
C8 0.012(2) 0.017(3) 0.028(3) 0.000(2) 0.002(2) 0.001(2)
C9 0.023(3) 0.015(2) 0.022(3) 0.002(2) 0.008(2) -0.004(2)
C10 0.022(3) 0.015(2) 0.027(3) 0.000(2) 0.007(2) -0.002(2)
C11 0.033(3) 0.018(3) 0.025(3) -0.001(2) 0.014(3) -0.005(2)
C12 0.028(3) 0.026(3) 0.021(3) -0.001(2) 0.006(3) -0.005(2)
C13 0.020(3) 0.020(3) 0.025(3) 0.001(2) 0.003(2) -0.001(2)
C14 0.019(3) 0.014(2) 0.026(3) 0.003(2) 0.007(2) -0.001(2)
C15 0.012(3) 0.023(3) 0.029(3) -0.006(2) 0.001(2) -0.003(2)
C16 0.019(3) 0.029(3) 0.038(4) -0.002(3) 0.006(3) -0.006(2)
C17 0.027(3) 0.033(3) 0.047(4) -0.010(3) 0.010(3) -0.007(3)
C18 0.029(3) 0.047(4) 0.037(4) -0.012(3) 0.017(3) -0.006(3)
C19 0.037(4) 0.047(4) 0.031(4) 0.008(3) 0.010(3) 0.000(3)
C20 0.032(3) 0.032(3) 0.031(4) 0.006(3) 0.006(3) 0.007(3)
C21 0.018(3) 0.025(3) 0.029(3) -0.004(2) 0.003(2) 0.000(2)
C22 0.028(3) 0.032(3) 0.044(4) 0.005(3) 0.000(3) -0.008(3)
C23 0.043(4) 0.040(4) 0.065(6) -0.001(4) 0.009(4) -0.020(3)
C24 0.029(4) 0.054(5) 0.062(5) -0.021(4) -0.002(4) -0.014(3)
C25 0.030(4) 0.058(5) 0.043(4) -0.011(4) -0.009(3) 0.006(3)
C26 0.030(3) 0.039(4) 0.033(4) -0.004(3) 0.000(3) 0.008(3)
C27 0.031(3) 0.012(2) 0.023(3) 0.006(2) 0.004(2) -0.004(2)
C28 0.031(3) 0.022(3) 0.030(3) 0.005(3) 0.002(3) 0.002(2)
C29 0.042(4) 0.024(3) 0.034(4) 0.008(3) -0.005(3) -0.005(3)
C30 0.056(4) 0.017(3) 0.032(4) 0.002(3) 0.013(3) -0.010(3)
C31 0.031(3) 0.019(3) 0.037(4) 0.000(3) 0.015(3) -0.006(2)
C32 0.026(3) 0.018(3) 0.033(3) 0.000(2) 0.004(3) -0.004(2)
C33 0.031(3) 0.014(3) 0.026(3) 0.002(2) 0.003(3) -0.001(2)
C34 0.024(3) 0.018(3) 0.031(3) 0.003(2) 0.004(3) 0.000(2)
C35 0.034(4) 0.032(3) 0.033(4) -0.002(3) 0.004(3) -0.013(3)
C36 0.057(5) 0.019(3) 0.043(4) -0.004(3) 0.010(4) -0.016(3)
C37 0.059(5) 0.013(3) 0.049(4) -0.005(3) 0.018(4) 0.001(3)
C38 0.036(4) 0.020(3) 0.037(4) 0.000(3) 0.007(3) 0.007(3)
C39 0.029(3) 0.029(3) 0.025(3) 0.011(3) -0.007(3) -0.003(3)
C40 0.032(4) 0.038(4) 0.041(4) 0.015(3) 0.010(3) -0.005(3)
C41 0.058(5) 0.026(3) 0.026(3) -0.006(3) 0.005(3) -0.004(3)
C42 0.066(5) 0.026(3) 0.024(3) -0.004(3) 0.013(3) -0.002(3)
C43 0.087(6) 0.023(3) 0.031(4) 0.006(3) 0.025(4) 0.002(4)
C44 0.085(7) 0.037(4) 0.057(6) -0.002(4) 0.019(5) 0.008(4)
C45 0.108(8) 0.046(5) 0.067(7) 0.009(5) 0.019(6) 0.021(5)
C46 0.119(9) 0.027(4) 0.066(6) -0.007(4) 0.042(6) -0.003(5)
C47 0.101(7) 0.034(4) 0.046(5) 0.004(4) 0.030(5) -0.012(4)
C48 0.090(6) 0.030(4) 0.041(5) 0.000(3) 0.024(4) -0.009(4)
C49 0.020(3) 0.037(3) 0.036(4) 0.001(3) 0.005(3) -0.001(3)
C50 0.032(4) 0.055(5) 0.077(6) 0.026(4) 0.008(4) 0.006(4)
C51 0.024(4) 0.054(5) 0.092(7) 0.011(5) 0.012(4) -0.006(3)
C52 0.016(3) 0.043(4) 0.077(6) -0.008(4) -0.001(3) 0.003(3)
C53 0.043(5) 0.050(5) 0.138(11) 0.037(6) -0.005(6) -0.002(4)
C54 0.033(4) 0.057(5) 0.129(10) 0.042(6) -0.011(5) -0.002(4)
Cl3 0.044(2) 0.041(2) 0.074(3) 0.0118(18) 0.0064(19) 0.0110(16)
Cl4A 0.044(2) 0.041(2) 0.074(3) 0.0118(18) 0.0064(19) 0.0110(16)
Cl4B 0.044(2) 0.041(2) 0.074(3) 0.0118(18) 0.0064(19) 0.0110(16)
C56 0.044(2) 0.041(2) 0.074(3) 0.0118(18) 0.0064(19) 0.0110(16)
Cl1 0.058(3) 0.067(3) 0.106(4) -0.015(3) 0.015(3) -0.009(2)
Cl2 0.067(3) 0.068(3) 0.088(4) -0.019(3) 0.016(3) -0.010(2)
C55 0.063(11) 0.068(11) 0.069(12) -0.033(9) -0.009(9) -0.029(9)

loop_
_atom_type_symbol
_atom_type_description
_atom_type_scat_dispersion_real
_atom_type_scat_dispersion_imag
_atom_type_scat_source
C C 0.0033 0.0016 'International Tables Vol C Tables 4.2.6.8 and 6.1.1.4'
H H 0.0000 0.0000 'International Tables Vol C Tables 4.2.6.8 and 6.1.1.4'
P P 0.1023 0.0942 'International Tables Vol C Tables 4.2.6.8 and 6.1.1.4'
Au Au -2.0133 8.8022 'International Tables Vol C Tables 4.2.6.8 and 6.1.1.4'
Cl Cl 0.1484 0.1585 'International Tables Vol C Tables 4.2.6.8 and 6.1.1.4'

loop_
_geom_angle_atom_site_label_1
_geom_angle_atom_site_label_2
_geom_angle_atom_site_label_3
_geom_angle
_geom_angle_site_symmetry_1
_geom_angle_site_symmetry_3
P1 Au1 Au2 112.87(4) . .
C41 Au1 Au2 77.86(19) . .
C41 Au1 P1 169.2(2) . .
P2 Au2 Au1 101.91(4) . .
C39 Au2 Au1 87.92(18) . .
C39 Au2 P2 170.14(19) . .
C1 P1 Au1 115.33(18) . .
C15 P1 Au1 109.45(18) . .
C15 P1 C1 105.1(3) . .
C21 P1 Au1 117.6(2) . .
C21 P1 C1 105.7(2) . .
C21 P1 C15 102.3(3) . .
C8 P2 Au2 116.33(19) 3_666 .
C8 P2 C27 104.8(3) 3_666 .
C27 P2 Au2 110.92(19) . .
C33 P2 Au2 115.6(2) . .
C33 P2 C8 107.3(3) . 3_666
C33 P2 C27 100.3(3) . .
C2 C1 P1 118.8(4) . .
C14 C1 P1 122.0(4) . .
C14 C1 C2 119.1(5) . .
C1 C2 C7 119.1(5) . .
C3 C2 C1 122.4(5) . .
C3 C2 C7 118.5(5) . .
C2 C3 H3 119.2 . .
C4 C3 C2 121.5(5) . .
C4 C3 H3 119.2 . .
C3 C4 H4 120.1 . .
C3 C4 C5 119.8(5) . .
C5 C4 H4 120.1 . .
C4 C5 H5 119.7 . .
C6 C5 C4 120.7(5) . .
C6 C5 H5 119.7 . .
C5 C6 H6 119.3 . .
C5 C6 C7 121.3(5) . .
C7 C6 H6 119.3 . .
C6 C7 C2 118.1(5) . .
C8 C7 C2 119.7(5) . .
C8 C7 C6 122.2(5) . .
C7 C8 P2 118.7(4) . 3_666
C9 C8 P2 122.0(4) . 3_666
C9 C8 C7 119.2(5) . .
C8 C9 C10 122.4(5) . .
C8 C9 C14 119.7(5) . .
C10 C9 C14 117.8(5) . .
C9 C10 H10 119.2 . .
C11 C10 C9 121.5(5) . .
C11 C10 H10 119.2 . .
C10 C11 H11 119.8 . .
C10 C11 C12 120.3(5) . .
C12 C11 H11 119.8 . .
C11 C12 H12 119.6 . .
C13 C12 C11 120.9(5) . .
C13 C12 H12 119.6 . .
C12 C13 H13 119.6 . .
C12 C13 C14 120.8(5) . .
C14 C13 H13 119.6 . .
C1 C14 C9 118.8(5) . .
C1 C14 C13 122.7(5) . .
C13 C14 C9 118.6(5) . .
C16 C15 P1 118.2(5) . .
C16 C15 C20 118.7(6) . .
C20 C15 P1 123.1(4) . .
C15 C16 H16 119.9 . .
C17 C16 C15 120.2(6) . .
C17 C16 H16 119.9 . .
C16 C17 H17 119.5 . .
C18 C17 C16 120.9(6) . .
C18 C17 H17 119.5 . .
C17 C18 H18 120.4 . .
C17 C18 C19 119.2(6) . .
C19 C18 H18 120.4 . .
C18 C19 H19 119.8 . .
C20 C19 C18 120.4(6) . .
C20 C19 H19 119.8 . .
C15 C20 H20 119.7 . .
C19 C20 C15 120.6(6) . .
C19 C20 H20 119.7 . .
C22 C21 P1 120.6(5) . .
C26 C21 P1 120.0(5) . .
C26 C21 C22 119.4(6) . .
C21 C22 H22 119.6 . .
C23 C22 C21 120.7(6) . .
C23 C22 H22 119.6 . .
C22 C23 H23 120.2 . .
C24 C23 C22 119.6(7) . .
C24 C23 H23 120.2 . .
C23 C24 H24 119.9 . .
C25 C24 C23 120.1(7) . .
C25 C24 H24 119.9 . .
C24 C25 H25 119.4 . .
C24 C25 C26 121.2(7) . .
C26 C25 H25 119.4 . .
C21 C26 C25 118.9(6) . .
C21 C26 H26 120.6 . .
C25 C26 H26 120.6 . .
C28 C27 P2 119.4(5) . .
C28 C27 C32 118.5(6) . .
C32 C27 P2 122.0(4) . .
C27 C28 H28 119.8 . .
C29 C28 C27 120.4(6) . .
C29 C28 H28 119.8 . .
C28 C29 H29 120.1 . .
C28 C29 C30 119.8(6) . .
C30 C29 H29 120.1 . .
C29 C30 H30 120.1 . .
C31 C30 C29 119.7(6) . .
C31 C30 H30 120.1 . .
C30 C31 H31 119.6 . .
C30 C31 C32 120.9(6) . .
C32 C31 H31 119.6 . .
C27 C32 H32 119.7 . .
C31 C32 C27 120.7(6) . .
C31 C32 H32 119.7 . .
C34 C33 P2 122.4(4) . .
C38 C33 P2 118.3(5) . .
C38 C33 C34 119.1(5) . .
C33 C34 H34 120.1 . .
C35 C34 C33 119.8(5) . .
C35 C34 H34 120.1 . .
C34 C35 H35 119.9 . .
C36 C35 C34 120.2(6) . .
C36 C35 H35 119.9 . .
C35 C36 H36 119.8 . .
C35 C36 C37 120.4(6) . .
C37 C36 H36 119.8 . .
C36 C37 H37 119.8 . .
C38 C37 C36 120.3(6) . .
C38 C37 H37 119.8 . .
C33 C38 H38 119.9 . .
C37 C38 C33 120.1(6) . .
C37 C38 H38 119.9 . .
C40 C39 Au2 169.9(6) . .
C39 C40 C49 176.2(7) . .
C42 C41 Au1 172.5(7) . .
C41 C42 C43 178.5(8) . .
C44 C43 C42 120.5(7) . .
C44 C43 C48 118.5(7) . .
C48 C43 C42 120.9(7) . .
C43 C44 H44 120.3 . .
C43 C44 C45 119.4(9) . .
C45 C44 H44 120.3 . .
C44 C45 H45 120.1 . .
C46 C45 C44 119.8(9) . .
C46 C45 H45 120.1 . .
C45 C46 H46 119.4 . .
C47 C46 C45 121.3(8) . .
C47 C46 H46 119.4 . .
C46 C47 H47 120.3 . .
C46 C47 C48 119.3(9) . .
C48 C47 H47 120.3 . .
C43 C48 H48 119.2 . .
C47 C48 C43 121.7(9) . .
C47 C48 H48 119.2 . .
C50 C49 C40 122.1(6) . .
C50 C49 C54 118.2(6) . .
C54 C49 C40 119.7(6) . .
C49 C50 H50 120.3 . .
C49 C50 C51 119.3(7) . .
C51 C50 H50 120.3 . .
C50 C51 H51 118.8 . .
C52 C51 C50 122.5(7) . .
C52 C51 H51 118.8 . .
C51 C52 H52 120.1 . .
C51 C52 C53 119.7(7) . .
C53 C52 H52 120.1 . .
C52 C53 H53 120.5 . .
C54 C53 C52 119.1(8) . .
C54 C53 H53 120.5 . .
C49 C54 C53 121.2(8) . .
C49 C54 H54 119.4 . .
C53 C54 H54 119.4 . .
Cl3 C56 H56A 112.0 . .
Cl3 C56 H56B 112.0 . .
Cl3 C56 H56C 104.7 . .
Cl3 C56 H56D 104.7 . .
Cl4A C56 Cl3 98.8(7) . .
Cl4A C56 H56A 112.0 . .
Cl4A C56 H56B 112.0 . .
Cl4B C56 Cl3 130.4(9) . .
Cl4B C56 H56C 104.7 . .
Cl4B C56 H56D 104.7 . .
H56A C56 H56B 109.7 . .
H56C C56 H56D 105.7 . .
Cl1 C55 Cl2 116.9(10) . .
Cl1 C55 H55A 108.1 . .
Cl1 C55 H55B 108.1 . .
Cl2 C55 H55A 108.1 . .
Cl2 C55 H55B 108.1 . .
H55A C55 H55B 107.3 . .

loop_
_geom_bond_atom_site_label_1
_geom_bond_atom_site_label_2
_geom_bond_distance
_geom_bond_site_symmetry_2
Au1 Au2 3.0917(4) .
Au1 P1 2.2783(14) .
Au1 C41 2.007(6) .
Au2 P2 2.2737(15) .
Au2 C39 2.046(7) .
P1 C1 1.840(5) .
P1 C15 1.837(6) .
P1 C21 1.821(6) .
P2 C8 1.831(5) 3_666
P2 C27 1.832(6) .
P2 C33 1.818(6) .
C1 C2 1.424(7) .
C1 C14 1.419(7) .
C2 C3 1.421(7) .
C2 C7 1.436(7) .
C3 H3 0.9300 .
C3 C4 1.371(8) .
C4 H4 0.9300 .
C4 C5 1.408(8) .
C5 H5 0.9300 .
C5 C6 1.365(8) .
C6 H6 0.9300 .
C6 C7 1.425(7) .
C7 C8 1.412(7) .
C8 P2 1.831(5) 3_666
C8 C9 1.402(8) .
C9 C10 1.434(8) .
C9 C14 1.448(7) .
C10 H10 0.9300 .
C10 C11 1.360(8) .
C11 H11 0.9300 .
C11 C12 1.414(8) .
C12 H12 0.9300 .
C12 C13 1.365(8) .
C13 H13 0.9300 .
C13 C14 1.430(8) .
C15 C16 1.394(8) .
C15 C20 1.402(8) .
C16 H16 0.9300 .
C16 C17 1.387(10) .
C17 H17 0.9300 .
C17 C18 1.385(10) .
C18 H18 0.9300 .
C18 C19 1.390(9) .
C19 H19 0.9300 .
C19 C20 1.383(9) .
C20 H20 0.9300 .
C21 C22 1.393(8) .
C21 C26 1.384(8) .
C22 H22 0.9300 .
C22 C23 1.385(9) .
C23 H23 0.9300 .
C23 C24 1.377(11) .
C24 H24 0.9300 .
C24 C25 1.365(11) .
C25 H25 0.9300 .
C25 C26 1.399(9) .
C26 H26 0.9300 .
C27 C28 1.398(8) .
C27 C32 1.399(8) .
C28 H28 0.9300 .
C28 C29 1.377(9) .
C29 H29 0.9300 .
C29 C30 1.414(10) .
C30 H30 0.9300 .
C30 C31 1.354(9) .
C31 H31 0.9300 .
C31 C32 1.378(9) .
C32 H32 0.9300 .
C33 C34 1.411(8) .
C33 C38 1.392(8) .
C34 H34 0.9300 .
C34 C35 1.384(8) .
C35 H35 0.9300 .
C35 C36 1.378(9) .
C36 H36 0.9300 .
C36 C37 1.382(10) .
C37 H37 0.9300 .
C37 C38 1.382(8) .
C38 H38 0.9300 .
C39 C40 1.136(9) .
C40 C49 1.468(9) .
C41 C42 1.187(9) .
C42 C43 1.451(9) .
C43 C44 1.385(11) .
C43 C48 1.408(11) .
C44 H44 0.9300 .
C44 C45 1.419(11) .
C45 H45 0.9300 .
C45 C46 1.379(13) .
C46 H46 0.9300 .
C46 C47 1.362(13) .
C47 H47 0.9300 .
C47 C48 1.380(10) .
C48 H48 0.9300 .
C49 C50 1.363(10) .
C49 C54 1.383(10) .
C50 H50 0.9300 .
C50 C51 1.409(10) .
C51 H51 0.9300 .
C51 C52 1.300(10) .
C52 H52 0.9300 .
C52 C53 1.387(11) .
C53 H53 0.9300 .
C53 C54 1.386(11) .
C54 H54 0.9300 .
Cl3 C56 1.728(11) .
Cl4A C56 1.691(12) .
Cl4B C56 1.694(12) .
C56 H56A 0.9700 .
C56 H56B 0.9700 .
C56 H56C 0.9700 .
C56 H56D 0.9700 .
Cl1 C55 1.640(19) .
Cl2 C55 1.766(18) .
C55 H55A 0.9700 .
C55 H55B 0.9700 .

loop_
_geom_torsion_atom_site_label_1
_geom_torsion_atom_site_label_2
_geom_torsion_atom_site_label_3
_geom_torsion_atom_site_label_4
_geom_torsion
_geom_torsion_site_symmetry_1
_geom_torsion_site_symmetry_4
Au1 P1 C1 C2 -79.4(5) . .
Au1 P1 C1 C14 103.7(4) . .
Au1 P1 C15 C16 -25.9(5) . .
Au1 P1 C15 C20 157.0(4) . .
Au1 P1 C21 C22 -179.3(5) . .
Au1 P1 C21 C26 0.3(6) . .
Au2 P2 C27 C28 -15.5(5) . .
Au2 P2 C27 C32 167.9(4) . .
Au2 P2 C33 C34 -167.3(4) . .
Au2 P2 C33 C38 18.0(6) . .
P1 C1 C2 C3 18.3(7) . .
P1 C1 C2 C7 -161.3(4) . .
P1 C1 C14 C9 160.1(4) . .
P1 C1 C14 C13 -20.6(8) . .
P1 C15 C16 C17 -177.2(4) . .
P1 C15 C20 C19 176.2(5) . .
P1 C21 C22 C23 177.6(6) . .
P1 C21 C26 C25 -177.9(5) . .
P2 C8 C9 C10 18.3(8) 3_666 .
P2 C8 C9 C14 -161.2(4) 3_666 .
P2 C27 C28 C29 -177.6(4) . .
P2 C27 C32 C31 176.4(4) . .
P2 C33 C34 C35 -175.7(5) . .
P2 C33 C38 C37 175.7(5) . .
C1 P1 C15 C16 -150.3(4) . .
C1 P1 C15 C20 32.6(5) . .
C1 P1 C21 C22 -48.9(6) . .
C1 P1 C21 C26 130.7(5) . .
C1 C2 C3 C4 178.7(5) . .
C1 C2 C7 C6 -177.3(5) . .
C1 C2 C7 C8 1.8(8) . .
C2 C1 C14 C9 -16.8(8) . .
C2 C1 C14 C13 162.5(5) . .
C2 C3 C4 C5 -0.9(9) . .
C2 C7 C8 P2 160.1(4) . 3_666
C2 C7 C8 C9 -18.3(8) . .
C3 C2 C7 C6 3.1(8) . .
C3 C2 C7 C8 -177.8(5) . .
C3 C4 C5 C6 2.2(9) . .
C4 C5 C6 C7 -0.7(9) . .
C5 C6 C7 C2 -2.0(8) . .
C5 C6 C7 C8 178.9(6) . .
C6 C7 C8 P2 -20.8(7) . 3_666
C6 C7 C8 C9 160.8(5) . .
C7 C2 C3 C4 -1.7(8) . .
C7 C8 C9 C10 -163.4(5) . .
C7 C8 C9 C14 17.1(8) . .
C8 P2 C27 C28 -141.8(4) 3_666 .
C8 P2 C27 C32 41.6(5) 3_666 .
C8 P2 C33 C34 -35.7(6) 3_666 .
C8 P2 C33 C38 149.6(5) 3_666 .
C8 C9 C10 C11 -179.1(5) . .
C8 C9 C14 C1 0.4(8) . .
C8 C9 C14 C13 -178.9(5) . .
C9 C10 C11 C12 -0.6(9) . .
C10 C9 C14 C1 -179.1(5) . .
C10 C9 C14 C13 1.6(8) . .
C10 C11 C12 C13 -1.2(9) . .
C11 C12 C13 C14 3.2(9) . .
C12 C13 C14 C1 177.3(5) . .
C12 C13 C14 C9 -3.4(8) . .
C14 C1 C2 C3 -164.7(5) . .
C14 C1 C2 C7 15.7(8) . .
C14 C9 C10 C11 0.4(8) . .
C15 P1 C1 C2 41.2(5) . .
C15 P1 C1 C14 -135.7(5) . .
C15 P1 C21 C22 60.8(6) . .
C15 P1 C21 C26 -119.6(5) . .
C15 C16 C17 C18 0.0(9) . .
C16 C15 C20 C19 -0.8(9) . .
C16 C17 C18 C19 0.8(10) . .
C17 C18 C19 C20 -1.6(10) . .
C18 C19 C20 C15 1.7(10) . .
C20 C15 C16 C17 0.0(8) . .
C21 P1 C1 C2 149.0(4) . .
C21 P1 C1 C14 -28.0(5) . .
C21 P1 C15 C16 99.5(5) . .
C21 P1 C15 C20 -77.6(5) . .
C21 C22 C23 C24 0.5(12) . .
C22 C21 C26 C25 1.7(10) . .
C22 C23 C24 C25 1.1(12) . .
C23 C24 C25 C26 -1.4(12) . .
C24 C25 C26 C21 -0.1(11) . .
C26 C21 C22 C23 -1.9(10) . .
C27 P2 C33 C34 73.4(5) . .
C27 P2 C33 C38 -101.3(5) . .
C27 C28 C29 C30 1.1(9) . .
C28 C27 C32 C31 -0.3(8) . .
C28 C29 C30 C31 -0.3(9) . .
C29 C30 C31 C32 -0.8(9) . .
C30 C31 C32 C27 1.1(8) . .
C32 C27 C28 C29 -0.8(8) . .
C33 P2 C27 C28 107.1(5) . .
C33 P2 C27 C32 -69.5(5) . .
C33 C34 C35 C36 1.1(10) . .
C34 C33 C38 C37 0.8(10) . .
C34 C35 C36 C37 -0.9(11) . .
C35 C36 C37 C38 0.6(11) . .
C36 C37 C38 C33 -0.6(11) . .
C38 C33 C34 C35 -1.1(9) . .
C40 C49 C50 C51 179.8(8) . .
C40 C49 C54 C53 179.6(10) . .
C42 C43 C44 C45 -178.1(8) . .
C42 C43 C48 C47 177.4(7) . .
C43 C44 C45 C46 1.6(14) . .
C44 C43 C48 C47 0.4(12) . .
C44 C45 C46 C47 -1.4(15) . .
C45 C46 C47 C48 0.7(14) . .
C46 C47 C48 C43 -0.2(13) . .
C48 C43 C44 C45 -1.1(12) . .
C49 C50 C51 C52 -0.4(15) . .
C50 C49 C54 C53 -1.9(16) . .
C50 C51 C52 C53 0.1(16) . .
C51 C52 C53 C54 -0.7(17) . .
C52 C53 C54 C49 1.6(18) . .
C54 C49 C50 C51 1.2(13) . .
